data_7157878
loop_
_publ_author_name
'Liu, Hui'
'Xue, Jiaying'
'Wang, Sisi'
'Wu, Fan'
'Zhao, Yue'
'Shen, Zhen'

_publ_section_title
;
 Thermal switches between delayed fluorescence and persistent
 phosphorescence based on a keto-BODIPY electron acceptor.
;
_journal_issue 9
_journal_name_full 'Organic &amp; biomolecular chemistry'
_journal_page_first 2030
_journal_page_last 2037
_journal_paper_doi 10.1039/d0ob02390f
_journal_volume 19
_journal_year 2021
_chemical_formula_sum 'C39 H22 B F2 N5 O'
_chemical_formula_weight 625.42
_space_group_crystal_system triclinic
_space_group_IT_number 2
_space_group_name_Hall '-P 1'
_space_group_name_H-M_alt 'P -1'
_atom_sites_solution_hydrogens geom
_audit_creation_method SHELXL-2018/3
_audit_update_record
;
2020-11-25 deposited with the CCDC.	2021-02-09 downloaded from the CCDC.
;
_cell_angle_alpha 88.857(13)
_cell_angle_beta 84.196(14)
_cell_angle_gamma 88.477(12)
_cell_formula_units_Z 2
_cell_length_a 8.939(8)
_cell_length_b 9.493(8)
_cell_length_c 17.408(16)
_cell_measurement_reflns_used 1487
_cell_measurement_temperature 296(2)
_cell_measurement_theta_max 22.10
_cell_measurement_theta_min 2.29
_cell_volume 1469(2)
_computing_cell_refinement 'Bruker SAINT'
_computing_data_collection 'Bruker APEX2'
_computing_data_reduction 'Bruker SAINT'
_computing_molecular_graphics 'Bruker SHELXTL'
_computing_publication_material 'Bruker SHELXTL'
_computing_structure_refinement 'SHELXL-2018/3 (Sheldrick, 2018)'
_computing_structure_solution 'SHELXT 2014/5 (Sheldrick, 2014)'
_diffrn_ambient_temperature 296(2)
_diffrn_measured_fraction_theta_full 0.988
_diffrn_measured_fraction_theta_max 0.978
_diffrn_measurement_device_type 'Bruker APEX-II CCD'
_diffrn_measurement_method '\f and \w scans'
_diffrn_radiation_type MoK\a
_diffrn_radiation_wavelength 0.71073
_diffrn_reflns_av_R_equivalents 0.0602
_diffrn_reflns_av_unetI/netI 0.1032
_diffrn_reflns_Laue_measured_fraction_full 0.988
_diffrn_reflns_Laue_measured_fraction_max 0.978
_diffrn_reflns_limit_h_max 11
_diffrn_reflns_limit_h_min -11
_diffrn_reflns_limit_k_max 11
_diffrn_reflns_limit_k_min -12
_diffrn_reflns_limit_l_max 17
_diffrn_reflns_limit_l_min -21
_diffrn_reflns_number 12548
_diffrn_reflns_point_group_measured_fraction_full 0.988
_diffrn_reflns_point_group_measured_fraction_max 0.978
_diffrn_reflns_theta_full 25.242
_diffrn_reflns_theta_max 26.859
_diffrn_reflns_theta_min 2.146
_exptl_absorpt_coefficient_mu 0.096
_exptl_absorpt_correction_type none
_exptl_crystal_colour colorless
_exptl_crystal_density_diffrn 1.414
_exptl_crystal_description block
_exptl_crystal_F_000 644
_exptl_crystal_size_max 0.180
_exptl_crystal_size_mid 0.160
_exptl_crystal_size_min 0.150
_refine_diff_density_max 0.240
_refine_diff_density_min -0.233
_refine_diff_density_rms 0.058
_refine_ls_extinction_method none
_refine_ls_goodness_of_fit_ref 0.957
_refine_ls_hydrogen_treatment constr
_refine_ls_matrix_type full
_refine_ls_number_parameters 433
_refine_ls_number_reflns 6178
_refine_ls_number_restraints 0
_refine_ls_restrained_S_all 0.957
_refine_ls_R_factor_all 0.1448
_refine_ls_R_factor_gt 0.0621
_refine_ls_shift/su_max 0.000
_refine_ls_shift/su_mean 0.000
_refine_ls_structure_factor_coef Fsqd
_refine_ls_weighting_details 'w=1/[\s^2^(Fo^2^)+(0.1000P)^2^+0.1853P] where P=(Fo^2^+2Fc^2^)/3'
_refine_ls_weighting_scheme calc
_refine_ls_wR_factor_gt 0.1534
_refine_ls_wR_factor_ref 0.2032
_reflns_Friedel_coverage 0.000
_reflns_number_gt 3099
_reflns_number_total 6178
_reflns_threshold_expression 'I > 2\s(I)'
_cod_data_source_file d0ob02390f2.cif
_cod_data_source_block 3b
_cod_depositor_comments 'Adding full bibliography for 7157877--7157878.cif.'
_cod_database_code 7157878
_shelx_shelxl_version_number 2018/3
_shelx_space_group_comment
;
The symmetry employed for this shelxl refinement is uniquely defined
by the following loop, which should always be used as a source of
symmetry information in preference to the above space-group names.
They are only intended as comments.
;
_shelx_estimated_absorpt_t_min 0.983
_shelx_estimated_absorpt_t_max 0.986

loop_
_space_group_symop_operation_xyz
'x, y, z'
'-x, -y, -z'

loop_
_atom_site_label
_atom_site_type_symbol
_atom_site_fract_x
_atom_site_fract_y
_atom_site_fract_z
_atom_site_U_iso_or_equiv
_atom_site_adp_type
_atom_site_occupancy
_atom_site_site_symmetry_order
_atom_site_calc_flag
_atom_site_refinement_flags_posn
_atom_site_refinement_flags_adp
_atom_site_refinement_flags_occupancy
_atom_site_disorder_assembly
_atom_site_disorder_group
B1 B 0.2033(4) 0.6774(4) 0.4962(2) 0.0383(9) Uani 1 1 d . . . . .
C1 C 0.7066(4) 0.2398(3) 0.1746(2) 0.0395(8) Uani 1 1 d . . . . .
F1 F 0.1860(3) 0.6036(2) 0.56361(12) 0.0629(7) Uani 1 1 d . . . . .
N1 N 0.7752(3) 0.3394(3) 0.21669(16) 0.0398(7) Uani 1 1 d . . . . .
O1 O 0.3318(3) 0.3939(2) 0.45199(16) 0.0599(8) Uani 1 1 d . . . . .
C2 C 0.9184(4) 0.2875(3) 0.2315(2) 0.0374(8) Uani 1 1 d . . . . .
F2 F 0.0832(2) 0.6647(2) 0.45410(14) 0.0604(6) Uani 1 1 d . . . . .
N2 N 0.8377(3) 0.6289(3) 0.18604(15) 0.0363(6) Uani 1 1 d . . . . .
C3 C 0.9421(4) 0.1557(3) 0.1947(2) 0.0429(9) Uani 1 1 d . . . . .
N3 N 0.3502(3) 0.6379(2) 0.44691(15) 0.0353(6) Uani 1 1 d . . . . .
C4 C 0.8093(4) 0.1273(3) 0.1584(2) 0.0444(9) Uani 1 1 d . . . . .
N4 N 0.2143(3) 0.8413(3) 0.51417(16) 0.0361(6) Uani 1 1 d . . . . .
C5 C 0.5655(4) 0.2413(4) 0.1496(2) 0.0476(9) Uani 1 1 d . . . . .
H5 H 0.498383 0.316460 0.160576 0.057 Uiso 1 1 calc R U . . .
N5 N 0.5705(4) 1.0515(3) 0.3293(2) 0.0610(9) Uani 1 1 d . . . . .
C6 C 1.0207(4) 0.3429(4) 0.2750(2) 0.0470(9) Uani 1 1 d . . . . .
H6 H 1.001129 0.427745 0.300347 0.056 Uiso 1 1 calc R U . . .
C7 C 1.1567(4) 0.2669(4) 0.2799(2) 0.0583(11) Uani 1 1 d . . . . .
H7 H 1.230231 0.302498 0.307842 0.070 Uiso 1 1 calc R U . . .
C8 C 0.5258(5) 0.1281(4) 0.1077(2) 0.0638(11) Uani 1 1 d . . . . .
H8 H 0.430353 0.127062 0.090880 0.077 Uiso 1 1 calc R U . . .
C9 C 0.7689(5) 0.0165(4) 0.1148(2) 0.0600(11) Uani 1 1 d . . . . .
H9 H 0.837051 -0.057049 0.102004 0.072 Uiso 1 1 calc R U . . .
C10 C 1.0774(4) 0.0848(4) 0.2010(2) 0.0565(10) Uani 1 1 d . . . . .
H10 H 1.097747 -0.000449 0.176144 0.068 Uiso 1 1 calc R U . . .
C11 C 1.1810(4) 0.1395(4) 0.2435(3) 0.0587(11) Uani 1 1 d . . . . .
H11 H 1.270732 0.089629 0.247989 0.070 Uiso 1 1 calc R U . . .
C12 C 0.6252(5) 0.0164(4) 0.0904(3) 0.0700(12) Uani 1 1 d . . . . .
H12 H 0.596064 -0.058790 0.062353 0.084 Uiso 1 1 calc R U . . .
C13 C 0.9468(4) 0.6676(3) 0.0633(2) 0.0399(8) Uani 1 1 d . . . . .
C14 C 0.8144(4) 0.6248(3) 0.10785(19) 0.0357(8) Uani 1 1 d . . . . .
C15 C 1.0539(4) 0.6966(3) 0.1169(2) 0.0415(8) Uani 1 1 d . . . . .
C16 C 0.9834(4) 0.6752(3) 0.1919(2) 0.0381(8) Uani 1 1 d . . . . .
C17 C 0.6878(4) 0.5906(4) 0.0747(2) 0.0484(9) Uani 1 1 d . . . . .
H17 H 0.601427 0.562482 0.104790 0.058 Uiso 1 1 calc R U . . .
C18 C 1.0554(4) 0.6968(4) 0.2575(2) 0.0472(9) Uani 1 1 d . . . . .
H18 H 1.007099 0.685000 0.306989 0.057 Uiso 1 1 calc R U . . .
C19 C 0.9487(5) 0.6746(4) -0.0163(2) 0.0566(10) Uani 1 1 d . . . . .
H19 H 1.034621 0.701879 -0.046988 0.068 Uiso 1 1 calc R U . . .
C20 C 0.8204(5) 0.6402(4) -0.0492(2) 0.0631(11) Uani 1 1 d . . . . .
H20 H 0.820531 0.645045 -0.102660 0.076 Uiso 1 1 calc R U . . .
C21 C 1.2054(4) 0.7379(4) 0.1084(3) 0.0596(11) Uani 1 1 d . . . . .
H21 H 1.254760 0.753062 0.059394 0.071 Uiso 1 1 calc R U . . .
C22 C 0.6928(5) 0.5991(4) -0.0047(2) 0.0582(11) Uani 1 1 d . . . . .
H22 H 0.608230 0.576603 -0.028532 0.070 Uiso 1 1 calc R U . . .
C23 C 1.2793(5) 0.7556(5) 0.1725(3) 0.0679(13) Uani 1 1 d . . . . .
H23 H 1.379943 0.779968 0.167318 0.081 Uiso 1 1 calc R U . . .
C24 C 1.2033(5) 0.7370(4) 0.2447(3) 0.0640(12) Uani 1 1 d . . . . .
H24 H 1.254833 0.752442 0.287433 0.077 Uiso 1 1 calc R U . . .
C25 C 0.7308(3) 0.5898(3) 0.24740(18) 0.0329(7) Uani 1 1 d . . . . .
C26 C 0.5421(3) 0.6548(3) 0.34832(18) 0.0316(7) Uani 1 1 d . . . . .
C27 C 0.6538(3) 0.6945(3) 0.29168(19) 0.0345(8) Uani 1 1 d . . . . .
H27 H 0.676879 0.788879 0.283350 0.041 Uiso 1 1 calc R U . . .
C28 C 0.5101(4) 0.5111(3) 0.36035(19) 0.0356(8) Uani 1 1 d . . . . .
C29 C 0.6966(4) 0.4475(3) 0.25995(19) 0.0356(8) Uani 1 1 d . . . . .
C30 C 0.5828(4) 0.4085(3) 0.3173(2) 0.0395(8) Uani 1 1 d . . . . .
H30 H 0.558034 0.314511 0.325588 0.047 Uiso 1 1 calc R U . . .
C31 C 0.3888(4) 0.4996(3) 0.4240(2) 0.0400(8) Uani 1 1 d . . . . .
C32 C 0.4355(3) 0.7316(3) 0.40324(18) 0.0305(7) Uani 1 1 d . . . . .
C33 C 0.4130(3) 0.8736(3) 0.41185(19) 0.0332(7) Uani 1 1 d . . . . .
C34 C 0.3013(3) 0.9316(3) 0.47036(19) 0.0325(7) Uani 1 1 d . . . . .
C35 C 0.2870(4) 1.0755(3) 0.4830(2) 0.0429(8) Uani 1 1 d . . . . .
H35 H 0.346090 1.138224 0.452435 0.051 Uiso 1 1 calc R U . . .
C36 C 0.1843(4) 1.1243(4) 0.5414(2) 0.0476(9) Uani 1 1 d . . . . .
H36 H 0.172424 1.220636 0.549536 0.057 Uiso 1 1 calc R U . . .
C37 C 0.1154(4) 0.8914(4) 0.5722(2) 0.0479(9) Uani 1 1 d . . . . .
H37 H 0.056494 0.828262 0.602668 0.058 Uiso 1 1 calc R U . . .
C38 C 0.1003(4) 1.0323(4) 0.5871(2) 0.0487(9) Uani 1 1 d . . . . .
H38 H 0.033633 1.064654 0.627761 0.058 Uiso 1 1 calc R U . . .
C39 C 0.5024(4) 0.9708(3) 0.3654(2) 0.0400(8) Uani 1 1 d . . . . .

loop_
_atom_site_aniso_label
_atom_site_aniso_U_11
_atom_site_aniso_U_22
_atom_site_aniso_U_33
_atom_site_aniso_U_23
_atom_site_aniso_U_13
_atom_site_aniso_U_12
B1 0.042(2) 0.031(2) 0.041(2) 0.0019(17) 0.0043(19) 0.0007(17)
C1 0.044(2) 0.0306(17) 0.042(2) -0.0016(15) 0.0041(17) 0.0009(15)
F1 0.0832(16) 0.0448(12) 0.0531(14) 0.0089(11) 0.0257(12) 0.0067(11)
N1 0.0420(16) 0.0339(15) 0.0421(17) -0.0081(13) 0.0009(14) 0.0101(12)
O1 0.0701(18) 0.0293(13) 0.0731(19) 0.0048(12) 0.0281(15) -0.0063(12)
C2 0.0351(18) 0.0323(17) 0.042(2) 0.0048(15) 0.0072(16) 0.0031(14)
F2 0.0395(11) 0.0548(13) 0.0880(17) -0.0179(12) -0.0083(12) -0.0003(10)
N2 0.0370(15) 0.0380(15) 0.0337(16) -0.0028(12) -0.0005(13) -0.0055(12)
C3 0.045(2) 0.0347(18) 0.046(2) 0.0030(16) 0.0066(17) 0.0078(16)
N3 0.0354(15) 0.0243(13) 0.0431(17) 0.0019(12) 0.0097(13) 0.0014(11)
C4 0.051(2) 0.0316(18) 0.047(2) -0.0008(16) 0.0102(18) 0.0020(16)
N4 0.0350(15) 0.0342(14) 0.0375(16) -0.0029(12) 0.0033(13) 0.0021(12)
C5 0.052(2) 0.0377(19) 0.054(2) -0.0020(17) -0.0086(19) 0.0029(17)
N5 0.075(2) 0.0360(17) 0.066(2) 0.0081(16) 0.0175(19) 0.0005(16)
C6 0.049(2) 0.0391(19) 0.051(2) 0.0044(17) 0.0026(19) 0.0042(17)
C7 0.047(2) 0.064(3) 0.063(3) 0.007(2) -0.004(2) -0.001(2)
C8 0.068(3) 0.058(3) 0.067(3) -0.008(2) -0.013(2) -0.001(2)
C9 0.071(3) 0.033(2) 0.075(3) -0.0133(19) 0.001(2) 0.0052(19)
C10 0.053(2) 0.045(2) 0.067(3) 0.003(2) 0.007(2) 0.0142(19)
C11 0.042(2) 0.053(2) 0.079(3) 0.004(2) -0.004(2) 0.0155(19)
C12 0.088(3) 0.051(2) 0.072(3) -0.015(2) -0.012(3) -0.009(2)
C13 0.049(2) 0.0285(17) 0.040(2) 0.0008(15) 0.0056(17) 0.0052(15)
C14 0.0399(19) 0.0287(16) 0.0378(19) -0.0015(14) 0.0014(16) -0.0028(14)
C15 0.0324(18) 0.0318(18) 0.058(2) -0.0037(16) 0.0074(17) 0.0005(14)
C16 0.0343(18) 0.0299(17) 0.049(2) -0.0041(15) 0.0025(17) -0.0035(14)
C17 0.054(2) 0.049(2) 0.041(2) 0.0012(17) -0.0028(19) -0.0054(18)
C18 0.048(2) 0.043(2) 0.052(2) -0.0055(17) -0.0121(19) -0.0007(17)
C19 0.068(3) 0.052(2) 0.046(2) 0.0029(19) 0.013(2) 0.002(2)
C20 0.087(3) 0.065(3) 0.038(2) 0.004(2) -0.008(2) -0.008(2)
C21 0.049(2) 0.052(2) 0.074(3) -0.001(2) 0.013(2) -0.0006(19)
C22 0.073(3) 0.053(2) 0.051(3) 0.0005(19) -0.018(2) -0.007(2)
C23 0.039(2) 0.067(3) 0.098(4) -0.005(3) -0.011(3) -0.003(2)
C24 0.057(3) 0.056(3) 0.082(3) -0.004(2) -0.026(3) 0.002(2)
C25 0.0292(16) 0.0387(18) 0.0295(17) -0.0047(14) 0.0030(14) 0.0015(14)
C26 0.0303(16) 0.0306(16) 0.0325(18) -0.0042(14) 0.0018(14) 0.0044(13)
C27 0.0325(17) 0.0289(16) 0.042(2) -0.0014(14) -0.0011(15) -0.0035(13)
C28 0.0378(18) 0.0288(17) 0.0386(19) -0.0018(14) 0.0041(16) 0.0016(14)
C29 0.0420(19) 0.0285(17) 0.0356(19) -0.0059(14) -0.0011(16) 0.0064(14)
C30 0.0443(19) 0.0257(16) 0.046(2) -0.0021(15) 0.0063(17) -0.0018(14)
C31 0.0427(19) 0.0276(17) 0.048(2) -0.0017(15) 0.0047(17) 0.0009(15)
C32 0.0314(16) 0.0261(15) 0.0332(18) -0.0009(13) -0.0006(14) 0.0031(13)
C33 0.0340(17) 0.0268(16) 0.0382(19) -0.0006(14) -0.0009(15) 0.0011(13)
C34 0.0325(17) 0.0278(16) 0.0367(18) -0.0044(14) -0.0014(15) 0.0028(13)
C35 0.047(2) 0.0357(19) 0.045(2) -0.0029(16) 0.0021(17) 0.0029(16)
C36 0.051(2) 0.0299(18) 0.059(2) -0.0073(17) 0.0061(19) 0.0108(16)
C37 0.048(2) 0.049(2) 0.045(2) -0.0016(18) 0.0059(18) 0.0032(17)
C38 0.050(2) 0.042(2) 0.052(2) -0.0104(18) 0.0078(19) 0.0131(17)
C39 0.044(2) 0.0257(17) 0.049(2) 0.0002(16) 0.0035(18) 0.0023(15)

loop_
_atom_type_symbol
_atom_type_description
_atom_type_scat_dispersion_real
_atom_type_scat_dispersion_imag
_atom_type_scat_source
C C 0.0033 0.0016 'International Tables Vol C Tables 4.2.6.8 and 6.1.1.4'
H H 0.0000 0.0000 'International Tables Vol C Tables 4.2.6.8 and 6.1.1.4'
B B 0.0013 0.0007 'International Tables Vol C Tables 4.2.6.8 and 6.1.1.4'
F F 0.0171 0.0103 'International Tables Vol C Tables 4.2.6.8 and 6.1.1.4'
N N 0.0061 0.0033 'International Tables Vol C Tables 4.2.6.8 and 6.1.1.4'
O O 0.0106 0.0060 'International Tables Vol C Tables 4.2.6.8 and 6.1.1.4'

loop_
_geom_angle_atom_site_label_1
_geom_angle_atom_site_label_2
_geom_angle_atom_site_label_3
_geom_angle
_geom_angle_site_symmetry_1
_geom_angle_site_symmetry_3
_geom_angle_publ_flag
F1 B1 F2 112.1(3) . . ?
F1 B1 N3 112.6(3) . . ?
F2 B1 N3 110.2(3) . . ?
F1 B1 N4 109.1(3) . . ?
F2 B1 N4 106.7(3) . . ?
N3 B1 N4 105.7(3) . . ?
C5 C1 N1 130.1(3) . . ?
C5 C1 C4 121.5(3) . . ?
N1 C1 C4 108.4(3) . . ?
C1 N1 C2 109.0(3) . . ?
C1 N1 C29 124.3(3) . . ?
C2 N1 C29 123.2(3) . . ?
C6 C2 N1 129.8(3) . . ?
C6 C2 C3 122.6(3) . . ?
N1 C2 C3 107.5(3) . . ?
C16 N2 C14 108.6(3) . . ?
C16 N2 C25 126.9(3) . . ?
C14 N2 C25 124.6(3) . . ?
C10 C3 C2 117.8(3) . . ?
C10 C3 C4 134.6(3) . . ?
C2 C3 C4 107.5(3) . . ?
C32 N3 C31 110.4(3) . . ?
C32 N3 B1 124.0(3) . . ?
C31 N3 B1 123.2(3) . . ?
C9 C4 C1 119.3(4) . . ?
C9 C4 C3 133.2(3) . . ?
C1 C4 C3 107.5(3) . . ?
C34 N4 C37 119.6(3) . . ?
C34 N4 B1 124.0(3) . . ?
C37 N4 B1 115.9(3) . . ?
C1 C5 C8 118.3(4) . . ?
C1 C5 H5 120.8 . . ?
C8 C5 H5 120.8 . . ?
C2 C6 C7 117.5(3) . . ?
C2 C6 H6 121.2 . . ?
C7 C6 H6 121.2 . . ?
C11 C7 C6 120.0(4) . . ?
C11 C7 H7 120.0 . . ?
C6 C7 H7 120.0 . . ?
C12 C8 C5 121.3(4) . . ?
C12 C8 H8 119.3 . . ?
C5 C8 H8 119.3 . . ?
C4 C9 C12 119.4(4) . . ?
C4 C9 H9 120.3 . . ?
C12 C9 H9 120.3 . . ?
C11 C10 C3 120.1(4) . . ?
C11 C10 H10 120.0 . . ?
C3 C10 H10 120.0 . . ?
C10 C11 C7 121.9(4) . . ?
C10 C11 H11 119.1 . . ?
C7 C11 H11 119.1 . . ?
C8 C12 C9 120.1(4) . . ?
C8 C12 H12 120.0 . . ?
C9 C12 H12 120.0 . . ?
C19 C13 C14 118.8(3) . . ?
C19 C13 C15 134.5(3) . . ?
C14 C13 C15 106.6(3) . . ?
C17 C14 N2 129.3(3) . . ?
C17 C14 C13 122.1(3) . . ?
N2 C14 C13 108.6(3) . . ?
C16 C15 C21 118.3(4) . . ?
C16 C15 C13 107.8(3) . . ?
C21 C15 C13 133.8(4) . . ?
C18 C16 N2 129.2(3) . . ?
C18 C16 C15 122.6(3) . . ?
N2 C16 C15 108.2(3) . . ?
C14 C17 C22 117.8(4) . . ?
C14 C17 H17 121.1 . . ?
C22 C17 H17 121.1 . . ?
C24 C18 C16 115.8(4) . . ?
C24 C18 H18 122.1 . . ?
C16 C18 H18 122.1 . . ?
C20 C19 C13 118.7(4) . . ?
C20 C19 H19 120.6 . . ?
C13 C19 H19 120.6 . . ?
C22 C20 C19 121.3(4) . . ?
C22 C20 H20 119.3 . . ?
C19 C20 H20 119.3 . . ?
C23 C21 C15 119.8(4) . . ?
C23 C21 H21 120.1 . . ?
C15 C21 H21 120.1 . . ?
C20 C22 C17 121.2(4) . . ?
C20 C22 H22 119.4 . . ?
C17 C22 H22 119.4 . . ?
C21 C23 C24 119.4(4) . . ?
C21 C23 H23 120.3 . . ?
C24 C23 H23 120.3 . . ?
C23 C24 C18 124.1(4) . . ?
C23 C24 H24 118.0 . . ?
C18 C24 H24 118.0 . . ?
C27 C25 C29 120.9(3) . . ?
C27 C25 N2 119.2(3) . . ?
C29 C25 N2 119.7(3) . . ?
C27 C26 C28 119.7(3) . . ?
C27 C26 C32 134.5(3) . . ?
C28 C26 C32 105.8(3) . . ?
C26 C27 C25 118.5(3) . . ?
C26 C27 H27 120.8 . . ?
C25 C27 H27 120.8 . . ?
C30 C28 C26 122.4(3) . . ?
C30 C28 C31 129.5(3) . . ?
C26 C28 C31 108.1(3) . . ?
C25 C29 C30 120.1(3) . . ?
C25 C29 N1 121.8(3) . . ?
C30 C29 N1 118.0(3) . . ?
C28 C30 C29 118.3(3) . . ?
C28 C30 H30 120.8 . . ?
C29 C30 H30 120.8 . . ?
O1 C31 N3 125.6(3) . . ?
O1 C31 C28 128.1(3) . . ?
N3 C31 C28 106.3(3) . . ?
N3 C32 C33 121.3(3) . . ?
N3 C32 C26 109.3(3) . . ?
C33 C32 C26 129.3(3) . . ?
C32 C33 C39 120.8(3) . . ?
C32 C33 C34 121.8(3) . . ?
C39 C33 C34 117.4(3) . . ?
N4 C34 C35 120.1(3) . . ?
N4 C34 C33 118.2(3) . . ?
C35 C34 C33 121.6(3) . . ?
C36 C35 C34 119.3(3) . . ?
C36 C35 H35 120.3 . . ?
C34 C35 H35 120.3 . . ?
C38 C36 C35 120.3(3) . . ?
C38 C36 H36 119.9 . . ?
C35 C36 H36 119.9 . . ?
N4 C37 C38 121.7(3) . . ?
N4 C37 H37 119.2 . . ?
C38 C37 H37 119.2 . . ?
C36 C38 C37 118.9(3) . . ?
C36 C38 H38 120.5 . . ?
C37 C38 H38 120.5 . . ?
N5 C39 C33 177.8(4) . . ?

loop_
_geom_bond_atom_site_label_1
_geom_bond_atom_site_label_2
_geom_bond_distance
_geom_bond_site_symmetry_2
_geom_bond_publ_flag
B1 F1 1.352(4) . ?
B1 F2 1.370(4) . ?
B1 N3 1.537(5) . ?
B1 N4 1.601(5) . ?
C1 C5 1.375(5) . ?
C1 N1 1.398(4) . ?
C1 C4 1.404(5) . ?
N1 C2 1.406(4) . ?
N1 C29 1.414(4) . ?
O1 C31 1.209(4) . ?
C2 C6 1.367(5) . ?
C2 C3 1.418(5) . ?
N2 C16 1.399(4) . ?
N2 C14 1.399(4) . ?
N2 C25 1.410(4) . ?
C3 C10 1.382(5) . ?
C3 C4 1.434(5) . ?
N3 C32 1.357(4) . ?
N3 C31 1.404(4) . ?
C4 C9 1.385(5) . ?
N4 C34 1.345(4) . ?
N4 C37 1.358(4) . ?
C5 C8 1.385(5) . ?
C5 H5 0.9300 . ?
N5 C39 1.132(4) . ?
C6 C7 1.407(5) . ?
C6 H6 0.9300 . ?
C7 C11 1.378(6) . ?
C7 H7 0.9300 . ?
C8 C12 1.382(6) . ?
C8 H8 0.9300 . ?
C9 C12 1.394(6) . ?
C9 H9 0.9300 . ?
C10 C11 1.362(5) . ?
C10 H10 0.9300 . ?
C11 H11 0.9300 . ?
C12 H12 0.9300 . ?
C13 C19 1.385(5) . ?
C13 C14 1.412(5) . ?
C13 C15 1.437(5) . ?
C14 C17 1.370(5) . ?
C15 C16 1.404(5) . ?
C15 C21 1.413(5) . ?
C16 C18 1.388(5) . ?
C17 C22 1.380(5) . ?
C17 H17 0.9300 . ?
C18 C24 1.381(5) . ?
C18 H18 0.9300 . ?
C19 C20 1.382(6) . ?
C19 H19 0.9300 . ?
C20 C22 1.374(6) . ?
C20 H20 0.9300 . ?
C21 C23 1.368(6) . ?
C21 H21 0.9300 . ?
C22 H22 0.9300 . ?
C23 C24 1.377(6) . ?
C23 H23 0.9300 . ?
C24 H24 0.9300 . ?
C25 C27 1.394(4) . ?
C25 C29 1.400(4) . ?
C26 C27 1.384(4) . ?
C26 C28 1.409(4) . ?
C26 C32 1.470(4) . ?
C27 H27 0.9300 . ?
C28 C30 1.352(4) . ?
C28 C31 1.474(5) . ?
C29 C30 1.404(5) . ?
C30 H30 0.9300 . ?
C32 C33 1.366(4) . ?
C33 C39 1.422(5) . ?
C33 C34 1.458(4) . ?
C34 C35 1.389(4) . ?
C35 C36 1.377(5) . ?
C35 H35 0.9300 . ?
C36 C38 1.358(5) . ?
C36 H36 0.9300 . ?
C37 C38 1.369(5) . ?
C37 H37 0.9300 . ?
C38 H38 0.9300 . ?
